data_4062287
loop_
_publ_author_name
'Ionkin, Alex S.'
'Marshall, William J.'

_publ_section_title
;
 Synthesis and Unusual Thermal Behavior of (Lithium phosphino/amino)
 Difluorosilanes
;
_journal_issue 20
_journal_name_full Organometallics
_journal_page_first 4136
_journal_page_last 4144
_journal_paper_doi 10.1021/om0304412
_journal_volume 22
_journal_year 2003
_chemical_formula_sum 'C33 H62 F2 Li O3 P Si2'
_chemical_formula_weight 638.92
_space_group_IT_number 2
_symmetry_cell_setting triclinic
_symmetry_space_group_name_Hall '-P 1'
_symmetry_space_group_name_H-M 'P -1'
_cell_angle_alpha 79.227(2)
_cell_angle_beta 86.878(2)
_cell_angle_gamma 63.756(2)
_cell_formula_units_Z 2
_cell_length_a 9.0800(11)
_cell_length_b 10.2208(13)
_cell_length_c 23.750(3)
_cell_measurement_temperature 293(2)
_cell_volume 1941.0(4)
_diffrn_ambient_temperature 293(2)
_exptl_crystal_density_diffrn 1.093
_cod_depositor_comments
;
The following automatic conversions were performed:
'_symmetry_cell_setting' value 'Triclinic' changed to 'triclinic'
according to '/home/saulius/struct/CIF-dictionaries/cif_core.dic'
dictionary named 'cif_core.dic' version 2.4.1 from 2010-06-29.

Automatic conversion script
Id: cif_fix_enum 1527 2010-12-29 10:47:43Z saulius 
;
_cod_database_code 4062287

loop_
_symmetry_equiv_pos_as_xyz
'x, y, z'
'-x, -y, -z'

loop_
_atom_site_label
_atom_site_type_symbol
_atom_site_fract_x
_atom_site_fract_y
_atom_site_fract_z
_atom_site_U_iso_or_equiv
_atom_site_adp_type
_atom_site_occupancy
_atom_site_symmetry_multiplicity
_atom_site_calc_flag
_atom_site_refinement_flags
_atom_site_disorder_assembly
_atom_site_disorder_group
P1 P 0.71633(9) 0.71748(7) 0.33444(3) 0.03078(18) Uani 1 1 d . . .
Si1 Si 0.70139(9) 0.89666(7) 0.26671(3) 0.02689(18) Uani 1 1 d . . .
Si2 Si 0.63438(11) 0.84271(9) 0.40548(3) 0.0384(2) Uani 1 1 d . . .
F1 F 0.58614(18) 1.05689(15) 0.28323(6) 0.0344(4) Uani 1 1 d . . .
F2 F 0.87098(18) 0.91244(16) 0.26092(6) 0.0370(4) Uani 1 1 d . . .
O1 O 0.6670(2) 0.4604(2) 0.24334(8) 0.0384(5) Uani 1 1 d . . .
O2 O 0.3949(2) 0.5628(2) 0.32413(9) 0.0451(5) Uani 1 1 d . . .
O3 O 0.7394(2) 0.3474(2) 0.37250(8) 0.0431(5) Uani 1 1 d . . .
C1 C 0.7535(5) 0.9475(4) 0.41474(14) 0.0554(9) Uani 1 1 d . . .
H1A H 0.7199 0.9900 0.4488 0.083 Uiso 1 1 calc R . .
H1B H 0.7329 1.0252 0.3821 0.083 Uiso 1 1 calc R . .
H1C H 0.8686 0.8812 0.4181 0.083 Uiso 1 1 calc R . .
C2 C 0.6709(5) 0.7020(4) 0.47305(13) 0.0656(11) Uani 1 1 d . . .
H2A H 0.6364 0.7517 0.5053 0.098 Uiso 1 1 calc R . .
H2B H 0.7858 0.6351 0.4777 0.098 Uiso 1 1 calc R . .
H2C H 0.6093 0.6472 0.4707 0.098 Uiso 1 1 calc R . .
C3 C 0.4121(4) 0.9790(4) 0.40443(15) 0.0607(10) Uani 1 1 d . . .
H3A H 0.3901 1.0219 0.4384 0.091 Uiso 1 1 calc R . .
H3B H 0.3448 0.9289 0.4031 0.091 Uiso 1 1 calc R . .
H3C H 0.3878 1.0558 0.3712 0.091 Uiso 1 1 calc R . .
C4 C 0.5611(4) 0.5458(3) 0.19358(13) 0.0451(7) Uani 1 1 d . . .
H4A H 0.6046 0.6082 0.1700 0.054 Uiso 1 1 calc R . .
H4B H 0.4518 0.6084 0.2049 0.054 Uiso 1 1 calc R . .
C5 C 0.5563(5) 0.4348(4) 0.16135(16) 0.0743(12) Uani 1 1 d . . .
H5A H 0.4634 0.4138 0.1724 0.089 Uiso 1 1 calc R . .
H5B H 0.5480 0.4713 0.1203 0.089 Uiso 1 1 calc R . .
C6 C 0.7099(5) 0.3031(4) 0.17699(16) 0.0684(11) Uani 1 1 d . . .
H6A H 0.7940 0.3041 0.1502 0.082 Uiso 1 1 calc R . .
H6B H 0.6959 0.2143 0.1771 0.082 Uiso 1 1 calc R . .
C7 C 0.7563(4) 0.3078(3) 0.23601(13) 0.0458(8) Uani 1 1 d . . .
H7A H 0.7261 0.2436 0.2647 0.055 Uiso 1 1 calc R . .
H7B H 0.8737 0.2754 0.2396 0.055 Uiso 1 1 calc R . .
C8 C 0.2561(4) 0.6686(4) 0.34847(15) 0.0528(8) Uani 1 1 d . . .
H8A H 0.1759 0.7375 0.3188 0.063 Uiso 1 1 calc R . .
H8B H 0.2894 0.7241 0.3696 0.063 Uiso 1 1 calc R . .
C9 C 0.1870(4) 0.5796(4) 0.38737(15) 0.0580(9) Uani 1 1 d . . .
H9A H 0.0703 0.6373 0.3918 0.070 Uiso 1 1 calc R . .
H9B H 0.2419 0.5446 0.4249 0.070 Uiso 1 1 calc R . .
C10 C 0.2191(4) 0.4514(4) 0.35769(14) 0.0498(8) Uani 1 1 d . . .
H10A H 0.2573 0.3588 0.3850 0.060 Uiso 1 1 calc R . .
H10B H 0.1204 0.4669 0.3379 0.060 Uiso 1 1 calc R . .
C11 C 0.3499(4) 0.4499(4) 0.31584(15) 0.0517(8) Uani 1 1 d . . .
H11A H 0.4447 0.3537 0.3225 0.062 Uiso 1 1 calc R . .
H11B H 0.3085 0.4694 0.2769 0.062 Uiso 1 1 calc R . .
C12 C 0.6772(4) 0.3352(4) 0.42902(13) 0.0508(8) Uani 1 1 d . . .
H12A H 0.6113 0.2812 0.4319 0.061 Uiso 1 1 calc R . .
H12B H 0.6096 0.4328 0.4379 0.061 Uiso 1 1 calc R . .
C13 C 0.8247(5) 0.2527(4) 0.46957(15) 0.0664(10) Uani 1 1 d . . .
H13A H 0.8505 0.1483 0.4798 0.080 Uiso 1 1 calc R . .
H13B H 0.8069 0.2944 0.5042 0.080 Uiso 1 1 calc R . .
C14 C 0.9591(5) 0.2749(5) 0.43507(17) 0.0781(12) Uani 1 1 d . . .
H14A H 0.9594 0.3680 0.4385 0.094 Uiso 1 1 calc R . .
H14B H 1.0662 0.1942 0.4472 0.094 Uiso 1 1 calc R . .
C15 C 0.9151(4) 0.2765(4) 0.37582(15) 0.0579(9) Uani 1 1 d . . .
H15A H 0.9593 0.3316 0.3482 0.069 Uiso 1 1 calc R . .
H15B H 0.9574 0.1763 0.3683 0.069 Uiso 1 1 calc R . .
C16 C 0.6427(3) 0.9280(3) 0.18778(10) 0.0252(5) Uani 1 1 d . . .
C17 C 0.4861(3) 1.0420(3) 0.16574(10) 0.0264(6) Uani 1 1 d . . .
C18 C 0.4746(3) 1.1260(3) 0.11119(11) 0.0303(6) Uani 1 1 d . . .
H18A H 0.3737 1.2047 0.0985 0.036 Uiso 1 1 calc R . .
C19 C 0.6054(3) 1.0982(3) 0.07499(11) 0.0315(6) Uani 1 1 d . . .
C20 C 0.7481(3) 0.9713(3) 0.09310(11) 0.0316(6) Uani 1 1 d . . .
H20A H 0.8341 0.9434 0.0679 0.038 Uiso 1 1 calc R . .
C21 C 0.7693(3) 0.8836(3) 0.14693(11) 0.0277(6) Uani 1 1 d . . .
C22 C 0.3208(3) 1.0793(3) 0.19643(11) 0.0292(6) Uani 1 1 d . . .
C23 C 0.2572(4) 1.2294(3) 0.21599(13) 0.0411(7) Uani 1 1 d . . .
H23A H 0.3325 1.2239 0.2442 0.062 Uiso 1 1 calc R . .
H23B H 0.1513 1.2532 0.2324 0.062 Uiso 1 1 calc R . .
H23C H 0.2478 1.3050 0.1836 0.062 Uiso 1 1 calc R . .
C24 C 0.1926(4) 1.0895(3) 0.15359(13) 0.0436(7) Uani 1 1 d . . .
H24A H 0.2350 1.0003 0.1378 0.065 Uiso 1 1 calc R . .
H24B H 0.1697 1.1731 0.1233 0.065 Uiso 1 1 calc R . .
H24C H 0.0933 1.1013 0.1731 0.065 Uiso 1 1 calc R . .
C25 C 0.3266(3) 0.9606(3) 0.24716(12) 0.0360(6) Uani 1 1 d . . .
H25A H 0.3939 0.9573 0.2777 0.054 Uiso 1 1 calc R . .
H25B H 0.3722 0.8658 0.2354 0.054 Uiso 1 1 calc R . .
H25C H 0.2174 0.9840 0.2602 0.054 Uiso 1 1 calc R . .
C26 C 0.5959(4) 1.1975(3) 0.01669(12) 0.0398(7) Uani 1 1 d . . .
C27 C 0.6260(5) 1.1107(4) -0.03222(12) 0.0593(10) Uani 1 1 d . . .
H27A H 0.5396 1.0814 -0.0339 0.089 Uiso 1 1 calc R . .
H27B H 0.7295 1.0240 -0.0255 0.089 Uiso 1 1 calc R . .
H27C H 0.6276 1.1723 -0.0679 0.089 Uiso 1 1 calc R . .
C28 C 0.4294(5) 1.3332(4) 0.00577(15) 0.0657(11) Uani 1 1 d . . .
H28A H 0.3456 1.3019 0.0019 0.099 Uiso 1 1 calc R . .
H28B H 0.4319 1.3978 -0.0289 0.099 Uiso 1 1 calc R . .
H28C H 0.4059 1.3851 0.0374 0.099 Uiso 1 1 calc R . .
C29 C 0.7301(5) 1.2507(4) 0.01574(14) 0.0578(9) Uani 1 1 d . . .
H29A H 0.7254 1.3124 -0.0206 0.087 Uiso 1 1 calc R . .
H29B H 0.8359 1.1664 0.0214 0.087 Uiso 1 1 calc R . .
H29C H 0.7130 1.3064 0.0458 0.087 Uiso 1 1 calc R . .
C30 C 0.9314(3) 0.7376(3) 0.15634(12) 0.0320(6) Uani 1 1 d . . .
C31 C 0.9398(4) 0.6542(3) 0.10744(13) 0.0444(8) Uani 1 1 d . . .
H31A H 0.8440 0.6370 0.1076 0.067 Uiso 1 1 calc R . .
H31B H 1.0364 0.5609 0.1130 0.067 Uiso 1 1 calc R . .
H31C H 0.9442 0.7128 0.0713 0.067 Uiso 1 1 calc R . .
C32 C 0.9421(3) 0.6308(3) 0.21212(12) 0.0382(7) Uani 1 1 d . . .
H32A H 0.8432 0.6181 0.2160 0.057 Uiso 1 1 calc R . .
H32B H 0.9553 0.6706 0.2440 0.057 Uiso 1 1 calc R . .
H32C H 1.0346 0.5366 0.2114 0.057 Uiso 1 1 calc R . .
C33 C 1.0815(4) 0.7702(4) 0.15398(14) 0.0495(8) Uani 1 1 d . . .
H33A H 1.1801 0.6789 0.1566 0.074 Uiso 1 1 calc R . .
H33B H 1.0803 0.8176 0.1854 0.074 Uiso 1 1 calc R . .
H33C H 1.0780 0.8344 0.1184 0.074 Uiso 1 1 calc R . .
Li1 Li 0.6206(6) 0.5294(5) 0.3164(2) 0.0368(11) Uani 1 1 d . . .

loop_
_atom_site_aniso_label
_atom_site_aniso_U_11
_atom_site_aniso_U_22
_atom_site_aniso_U_33
_atom_site_aniso_U_23
_atom_site_aniso_U_13
_atom_site_aniso_U_12
P1 0.0421(4) 0.0250(3) 0.0267(4) -0.0050(3) 0.0020(3) -0.0160(3)
Si1 0.0320(4) 0.0236(4) 0.0265(4) -0.0053(3) 0.0018(3) -0.0133(3)
Si2 0.0576(6) 0.0329(4) 0.0270(4) -0.0083(3) 0.0046(4) -0.0215(4)
F1 0.0441(9) 0.0255(8) 0.0344(8) -0.0095(6) 0.0042(7) -0.0149(7)
F2 0.0371(9) 0.0399(9) 0.0409(9) -0.0065(7) -0.0004(7) -0.0233(8)
O1 0.0426(12) 0.0372(11) 0.0390(11) -0.0108(9) 0.0014(9) -0.0193(9)
O2 0.0425(12) 0.0463(12) 0.0585(14) -0.0209(10) 0.0145(10) -0.0273(10)
O3 0.0408(12) 0.0426(12) 0.0461(12) -0.0022(9) 0.0018(9) -0.0208(10)
C1 0.085(3) 0.0477(19) 0.0432(19) -0.0131(15) -0.0062(17) -0.0353(19)
C2 0.110(3) 0.055(2) 0.0300(17) -0.0077(15) 0.0092(18) -0.036(2)
C3 0.070(2) 0.058(2) 0.057(2) -0.0300(18) 0.0216(18) -0.0246(19)
C4 0.053(2) 0.0409(17) 0.0421(18) -0.0052(14) -0.0005(15) -0.0214(15)
C5 0.094(3) 0.064(2) 0.052(2) -0.0222(19) -0.017(2) -0.017(2)
C6 0.070(3) 0.061(2) 0.068(2) -0.030(2) -0.015(2) -0.014(2)
C7 0.0411(18) 0.0424(17) 0.0506(19) -0.0177(15) 0.0017(14) -0.0118(14)
C8 0.049(2) 0.0434(18) 0.063(2) -0.0137(16) 0.0078(16) -0.0163(16)
C9 0.053(2) 0.062(2) 0.057(2) -0.0148(18) 0.0166(17) -0.0243(18)
C10 0.049(2) 0.055(2) 0.0502(19) -0.0018(16) 0.0007(15) -0.0298(17)
C11 0.048(2) 0.058(2) 0.065(2) -0.0238(17) 0.0069(16) -0.0335(17)
C12 0.059(2) 0.0496(19) 0.0447(19) -0.0130(15) 0.0057(16) -0.0230(17)
C13 0.087(3) 0.067(2) 0.048(2) -0.0064(18) -0.007(2) -0.036(2)
C14 0.062(3) 0.102(3) 0.076(3) -0.021(2) -0.011(2) -0.038(2)
C15 0.043(2) 0.065(2) 0.064(2) -0.0033(18) -0.0009(17) -0.0247(18)
C16 0.0328(14) 0.0198(12) 0.0266(13) -0.0053(10) 0.0048(11) -0.0147(11)
C17 0.0333(15) 0.0206(12) 0.0280(13) -0.0069(10) 0.0028(11) -0.0136(11)
C18 0.0372(16) 0.0232(13) 0.0292(14) -0.0039(10) -0.0028(11) -0.0120(12)
C19 0.0448(17) 0.0290(14) 0.0242(13) -0.0059(11) 0.0032(12) -0.0192(13)
C20 0.0368(16) 0.0325(14) 0.0316(14) -0.0118(12) 0.0108(12) -0.0195(13)
C21 0.0280(14) 0.0244(13) 0.0313(14) -0.0079(11) 0.0024(11) -0.0112(11)
C22 0.0255(14) 0.0249(13) 0.0357(15) -0.0077(11) 0.0042(11) -0.0091(11)
C23 0.0377(17) 0.0274(14) 0.0541(19) -0.0138(13) 0.0122(14) -0.0093(13)
C24 0.0354(17) 0.0487(18) 0.0457(18) -0.0078(14) 0.0003(14) -0.0179(14)
C25 0.0311(15) 0.0349(15) 0.0429(17) -0.0087(13) 0.0068(12) -0.0154(13)
C26 0.061(2) 0.0324(15) 0.0290(15) -0.0040(12) 0.0066(13) -0.0251(15)
C27 0.108(3) 0.055(2) 0.0275(16) -0.0063(15) 0.0060(17) -0.048(2)
C28 0.076(3) 0.054(2) 0.045(2) 0.0153(16) 0.0012(18) -0.0175(19)
C29 0.091(3) 0.053(2) 0.0447(19) -0.0060(16) 0.0136(18) -0.048(2)
C30 0.0269(14) 0.0299(14) 0.0376(15) -0.0094(12) 0.0057(11) -0.0102(12)
C31 0.0462(19) 0.0364(16) 0.0430(17) -0.0150(14) 0.0087(14) -0.0092(14)
C32 0.0344(16) 0.0262(14) 0.0417(16) -0.0051(12) 0.0049(13) -0.0033(12)
C33 0.0333(17) 0.056(2) 0.059(2) -0.0092(16) 0.0101(15) -0.0206(15)
Li1 0.040(3) 0.040(3) 0.037(3) -0.007(2) 0.002(2) -0.023(2)

loop_
_geom_bond_atom_site_label_1
_geom_bond_atom_site_label_2
_geom_bond_distance
_geom_bond_site_symmetry_2
_geom_bond_publ_flag
P1 Si1 2.1592(10) . ?
P1 Si2 2.2060(10) . ?
P1 Li1 2.542(5) . ?
Si1 F2 1.6138(17) . ?
Si1 F1 1.6158(15) . ?
Si1 C16 1.907(2) . ?
Si2 C1 1.872(3) . ?
Si2 C3 1.876(3) . ?
Si2 C2 1.878(3) . ?
O1 C4 1.442(3) . ?
O1 C7 1.446(3) . ?
O1 Li1 1.948(5) . ?
O2 C8 1.428(3) . ?
O2 C11 1.431(3) . ?
O2 Li1 1.928(5) . ?
O3 C15 1.430(4) . ?
O3 C12 1.433(4) . ?
O3 Li1 1.964(5) . ?
C4 C5 1.499(4) . ?
C5 C6 1.450(5) . ?
C6 C7 1.501(4) . ?
C8 C9 1.484(5) . ?
C9 C10 1.512(4) . ?
C10 C11 1.503(4) . ?
C12 C13 1.506(5) . ?
C13 C14 1.510(5) . ?
C14 C15 1.479(5) . ?
C16 C17 1.429(3) . ?
C16 C21 1.432(3) . ?
C17 C18 1.395(3) . ?
C17 C22 1.551(4) . ?
C18 C19 1.383(4) . ?
C19 C20 1.383(4) . ?
C19 C26 1.538(4) . ?
C20 C21 1.386(3) . ?
C21 C30 1.553(3) . ?
C22 C25 1.527(4) . ?
C22 C23 1.535(3) . ?
C22 C24 1.544(4) . ?
C26 C28 1.527(4) . ?
C26 C27 1.532(4) . ?
C26 C29 1.536(4) . ?
C30 C32 1.528(4) . ?
C30 C33 1.536(4) . ?
C30 C31 1.544(4) . ?
